data_4068014
loop_
_publ_author_name
'Xiao, Jie'
'Deng, Liang'

_publ_section_title
;
 Synthesis, Structure, and Reactivity Study of Iron(II) Complexes with
 Bulky Bis(anilido)thioether Ligation
;
_journal_issue 1
_journal_name_full Organometallics
_journal_page_first 428
_journal_paper_doi 10.1021/om201010a
_journal_volume 31
_journal_year 2012
_chemical_formula_sum 'C67 H77 Fe N4 O S2'
_chemical_formula_weight 1074.30
_chemical_name_systematic
; 
 ? 
;
_space_group_IT_number 2
_symmetry_cell_setting triclinic
_symmetry_space_group_name_Hall '-P 1'
_symmetry_space_group_name_H-M 'P -1'
_atom_sites_solution_hydrogens geom
_atom_sites_solution_primary direct
_atom_sites_solution_secondary difmap
_audit_creation_method SHELXL-97
_cell_angle_alpha 104.430(2)
_cell_angle_beta 97.897(2)
_cell_angle_gamma 109.4220(10)
_cell_formula_units_Z 2
_cell_length_a 10.0811(8)
_cell_length_b 14.9136(12)
_cell_length_c 21.555(2)
_cell_measurement_reflns_used 8692
_cell_measurement_temperature 133(2)
_cell_measurement_theta_max 27.47
_cell_measurement_theta_min 2.40
_cell_volume 2872.5(4)
_computing_cell_refinement 'Bruker SAINT'
_computing_data_collection 'Bruker APEX2'
_computing_data_reduction 'Bruker SAINT'
_computing_molecular_graphics 'Bruker SHELXTL'
_computing_publication_material 'Bruker SHELXTL'
_computing_structure_refinement 'SHELXL-97 (Sheldrick, 1997)'
_computing_structure_solution 'SHELXS-97 (Sheldrick, 1990)'
_diffrn_ambient_temperature 133(2)
_diffrn_measured_fraction_theta_full 0.989
_diffrn_measured_fraction_theta_max 0.989
_diffrn_measurement_device_type 'Bruker APEX-II CCD'
_diffrn_measurement_method '\f and \w scans'
_diffrn_radiation_monochromator graphite
_diffrn_radiation_source 'fine-focus sealed tube'
_diffrn_radiation_type MoK\a
_diffrn_radiation_wavelength 0.71073
_diffrn_reflns_av_R_equivalents 0.0204
_diffrn_reflns_av_sigmaI/netI 0.0392
_diffrn_reflns_limit_h_max 9
_diffrn_reflns_limit_h_min -12
_diffrn_reflns_limit_k_max 18
_diffrn_reflns_limit_k_min -17
_diffrn_reflns_limit_l_max 27
_diffrn_reflns_limit_l_min -27
_diffrn_reflns_number 20162
_diffrn_reflns_theta_full 26.50
_diffrn_reflns_theta_max 26.50
_diffrn_reflns_theta_min 1.01
_diffrn_standards_number 0
_exptl_absorpt_coefficient_mu 0.382
_exptl_absorpt_correction_T_max 0.9276
_exptl_absorpt_correction_T_min 0.9173
_exptl_absorpt_correction_type multi-scan
_exptl_absorpt_process_details sadabs
_exptl_crystal_colour yellow
_exptl_crystal_density_diffrn 1.242
_exptl_crystal_density_method 'not measured'
_exptl_crystal_description block
_exptl_crystal_F_000 1146
_exptl_crystal_size_max 0.23
_exptl_crystal_size_mid 0.22
_exptl_crystal_size_min 0.20
_refine_diff_density_max 0.844
_refine_diff_density_min -0.660
_refine_diff_density_rms 0.092
_refine_ls_extinction_method none
_refine_ls_goodness_of_fit_ref 1.029
_refine_ls_hydrogen_treatment constr
_refine_ls_matrix_type full
_refine_ls_number_parameters 766
_refine_ls_number_reflns 11786
_refine_ls_number_restraints 56
_refine_ls_restrained_S_all 1.063
_refine_ls_R_factor_all 0.0823
_refine_ls_R_factor_gt 0.0616
_refine_ls_shift/su_max 0.001
_refine_ls_shift/su_mean 0.000
_refine_ls_structure_factor_coef Fsqd
_refine_ls_weighting_details 'calc w=1/[\s^2^(Fo^2^)+(0.1320P)^2^+2.5901P] where P=(Fo^2^+2Fc^2^)/3'
_refine_ls_weighting_scheme calc
_refine_ls_wR_factor_gt 0.1797
_refine_ls_wR_factor_ref 0.2119
_reflns_number_gt 9089
_reflns_number_total 11786
_reflns_threshold_expression >2sigma(I)
_cod_data_source_file om201010a_si_002.cif
_cod_data_source_block 8
_cod_depositor_comments
;
The following automatic conversions were performed:

'_symmetry_cell_setting' value 'Triclinic' changed to 'triclinic'
according to /home/saulius/struct/CIF-dictionaries/cif_core.dic
dictionary named 'cif_core.dic' version 2.4.1 from 2010-06-29.

Automatic conversion script
Id: cif_fix_values 1715 2011-07-08 13:25:40Z adriana 
;
_cod_original_cell_volume 2872.6(4)
_cod_original_sg_symbol_H-M P-1
_cod_database_code 4068014

loop_
_symmetry_equiv_pos_as_xyz
'x, y, z'
'-x, -y, -z'

loop_
_atom_site_label
_atom_site_type_symbol
_atom_site_fract_x
_atom_site_fract_y
_atom_site_fract_z
_atom_site_U_iso_or_equiv
_atom_site_adp_type
_atom_site_occupancy
_atom_site_symmetry_multiplicity
_atom_site_calc_flag
_atom_site_refinement_flags
_atom_site_disorder_assembly
_atom_site_disorder_group
Fe1 Fe 0.03819(4) 0.20755(3) 0.268062(19) 0.02609(14) Uani 1 1 d . . .
N1 N -0.1212(3) 0.08595(18) 0.20460(11) 0.0274(5) Uani 1 1 d . A .
N2 N 0.3430(3) 0.1470(2) 0.41415(13) 0.0345(6) Uani 1 1 d . . .
H2A H 0.2834 0.1788 0.4160 0.041 Uiso 1 1 calc R . .
N3 N 0.0385(3) 0.30784(19) 0.34894(13) 0.0345(6) Uani 1 1 d . A .
O1 O 0.2448(2) 0.23767(18) 0.24487(11) 0.0384(5) Uani 1 1 d . A .
S1 S 0.06082(8) 0.07702(5) 0.32200(3) 0.02794(18) Uani 1 1 d . A .
C1 C -0.1920(3) 0.0917(2) 0.14408(14) 0.0315(6) Uani 1 1 d . . .
C2 C -0.3030(4) 0.1273(3) 0.14262(18) 0.0485(9) Uani 1 1 d . A .
C3 C -0.3611(5) 0.1370(4) 0.0827(2) 0.0686(13) Uani 1 1 d . . .
H3A H -0.4360 0.1623 0.0812 0.082 Uiso 1 1 calc R A .
C4 C -0.3154(5) 0.1118(3) 0.0266(2) 0.0593(11) Uani 1 1 d . A .
C5 C -0.2070(5) 0.0755(3) 0.02944(17) 0.0540(10) Uani 1 1 d . . .
H5A H -0.1743 0.0573 -0.0093 0.065 Uiso 1 1 calc R A .
C6 C -0.1430(4) 0.0645(3) 0.08747(16) 0.0419(8) Uani 1 1 d . A .
C7 C -0.3564(5) 0.1553(5) 0.2034(2) 0.0793(17) Uani 1 1 d . . .
H7A H -0.3033 0.1424 0.2396 0.119 Uiso 1 1 calc R A .
H7B H -0.4601 0.1151 0.1945 0.119 Uiso 1 1 calc R . .
H7C H -0.3405 0.2265 0.2157 0.119 Uiso 1 1 calc R . .
C8 C -0.3848(7) 0.1222(5) -0.0372(3) 0.096(2) Uani 1 1 d . . .
H8A H -0.3388 0.1005 -0.0722 0.144 Uiso 1 1 calc R A .
H8B H -0.3716 0.1923 -0.0305 0.144 Uiso 1 1 calc R . .
H8C H -0.4885 0.0803 -0.0501 0.144 Uiso 1 1 calc R . .
C9 C -0.0277(5) 0.0225(4) 0.08910(19) 0.0609(12) Uani 1 1 d . . .
H9A H 0.0031 0.0204 0.1337 0.091 Uiso 1 1 calc R A .
H9B H 0.0553 0.0651 0.0770 0.091 Uiso 1 1 calc R . .
H9C H -0.0659 -0.0454 0.0577 0.091 Uiso 1 1 calc R . .
C10 C -0.1720(4) -0.0045(2) 0.21524(15) 0.0371(7) Uani 1 1 d U . .
C11 C -0.2998(5) -0.0854(3) 0.17564(19) 0.0635(13) Uani 1 1 d U A .
H11A H -0.3509 -0.0789 0.1376 0.076 Uiso 1 1 calc R . .
C12 C -0.3522(7) -0.1723(4) 0.1903(3) 0.0938(17) Uani 1 1 d U . .
H12A H -0.4404 -0.2241 0.1634 0.113 Uiso 1 1 calc R A .
C13 C -0.2780(7) -0.1862(4) 0.2443(3) 0.1012(19) Uani 1 1 d U A .
H13A H -0.3144 -0.2472 0.2540 0.121 Uiso 1 1 calc R . .
C14 C -0.1510(6) -0.1099(3) 0.2834(2) 0.0807(17) Uani 1 1 d U . .
H14A H -0.0996 -0.1185 0.3204 0.097 Uiso 1 1 calc R A .
C15 C -0.0981(4) -0.0216(2) 0.26928(16) 0.0423(8) Uani 1 1 d U A .
C16 C 0.2035(4) 0.0378(2) 0.30395(15) 0.0339(7) Uani 1 1 d . . .
C17 C 0.1942(5) -0.0271(3) 0.24349(17) 0.0500(10) Uani 1 1 d . A .
H17A H 0.1083 -0.0528 0.2093 0.060 Uiso 1 1 calc R . .
C18 C 0.3091(7) -0.0548(4) 0.23253(19) 0.0728(16) Uani 1 1 d . . .
H18A H 0.3023 -0.0989 0.1908 0.087 Uiso 1 1 calc R A .
C19 C 0.4337(7) -0.0184(5) 0.2822(2) 0.0776(18) Uani 1 1 d . A .
H19A H 0.5120 -0.0385 0.2751 0.093 Uiso 1 1 calc R . .
C20 C 0.4445(5) 0.0478(4) 0.34295(19) 0.0567(11) Uani 1 1 d . . .
H20A H 0.5310 0.0732 0.3767 0.068 Uiso 1 1 calc R A .
C21 C 0.3301(4) 0.0775(3) 0.35493(16) 0.0376(7) Uani 1 1 d . A .
C22 C 0.4512(4) 0.1683(3) 0.47237(16) 0.0421(8) Uani 1 1 d . . .
C23 C 0.4211(5) 0.1089(3) 0.51372(18) 0.0509(10) Uani 1 1 d . . .
C24 C 0.5287(7) 0.1333(4) 0.5703(2) 0.0678(15) Uani 1 1 d . . .
H24A H 0.5093 0.0948 0.5995 0.081 Uiso 1 1 calc R . .
C25 C 0.6616(6) 0.2106(4) 0.58564(19) 0.0661(14) Uani 1 1 d . . .
C26 C 0.6884(5) 0.2670(4) 0.54411(19) 0.0583(11) Uani 1 1 d . . .
H26A H 0.7798 0.3206 0.5542 0.070 Uiso 1 1 calc R . .
C27 C 0.5839(4) 0.2476(3) 0.48676(16) 0.0453(9) Uani 1 1 d U . .
C28 C 0.2767(6) 0.0263(4) 0.4993(2) 0.0679(13) Uani 1 1 d . . .
H28A H 0.2166 0.0206 0.4576 0.102 Uiso 1 1 calc R . .
H28B H 0.2290 0.0408 0.5351 0.102 Uiso 1 1 calc R . .
H28C H 0.2896 -0.0370 0.4958 0.102 Uiso 1 1 calc R . .
C29 C 0.7778(8) 0.2309(5) 0.6461(2) 0.100(2) Uani 1 1 d . . .
H29A H 0.7399 0.1837 0.6699 0.150 Uiso 1 1 calc R . .
H29B H 0.8057 0.2996 0.6751 0.150 Uiso 1 1 calc R . .
H29C H 0.8628 0.2225 0.6323 0.150 Uiso 1 1 calc R . .
C30 C 0.6159(4) 0.3126(3) 0.44329(19) 0.0526(10) Uani 1 1 d U . .
H30A H 0.7142 0.3639 0.4614 0.079 Uiso 1 1 calc R . .
H30B H 0.5460 0.3450 0.4413 0.079 Uiso 1 1 calc R . .
H30C H 0.6085 0.2713 0.3988 0.079 Uiso 1 1 calc R . .
C31 C 0.0895(3) 0.3019(2) 0.41299(15) 0.0316(7) Uani 1 1 d . . .
C32 C 0.0014(4) 0.2340(3) 0.43859(17) 0.0370(7) Uani 1 1 d . A .
C33 C 0.0582(4) 0.2245(3) 0.49803(17) 0.0402(8) Uani 1 1 d . . .
H33A H -0.0025 0.1782 0.5154 0.048 Uiso 1 1 calc R A .
C34 C 0.2024(4) 0.2813(2) 0.53313(15) 0.0365(7) Uani 1 1 d . A .
C35 C 0.2861(4) 0.3494(2) 0.50752(16) 0.0367(7) Uani 1 1 d . . .
H35A H 0.3840 0.3889 0.5307 0.044 Uiso 1 1 calc R A .
C36 C 0.2327(4) 0.3626(2) 0.44875(15) 0.0324(7) Uani 1 1 d . A .
C37 C -0.1542(4) 0.1715(3) 0.4029(2) 0.0555(10) Uani 1 1 d . . .
H37A H -0.1766 0.1875 0.3623 0.083 Uiso 1 1 calc R A .
H37B H -0.2174 0.1861 0.4313 0.083 Uiso 1 1 calc R . .
H37C H -0.1700 0.1004 0.3919 0.083 Uiso 1 1 calc R . .
C38 C 0.2633(5) 0.2688(3) 0.59687(19) 0.0533(10) Uani 1 1 d . . .
H38A H 0.3650 0.3147 0.6141 0.080 Uiso 1 1 calc R A .
H38B H 0.2566 0.1996 0.5888 0.080 Uiso 1 1 calc R . .
H38C H 0.2077 0.2839 0.6291 0.080 Uiso 1 1 calc R . .
C39 C 0.3250(4) 0.4409(3) 0.42378(18) 0.0469(9) Uani 1 1 d . . .
H39A H 0.4210 0.4763 0.4543 0.070 Uiso 1 1 calc R A .
H39B H 0.2792 0.4887 0.4206 0.070 Uiso 1 1 calc R . .
H39C H 0.3351 0.4089 0.3801 0.070 Uiso 1 1 calc R . .
C40 C -0.0081(4) 0.3836(3) 0.34796(18) 0.0445(9) Uani 1 1 d . . .
C41 C -0.0312(5) 0.4444(3) 0.4040(2) 0.0529(10) Uani 1 1 d . A .
H41A H -0.0118 0.4336 0.4453 0.063 Uiso 1 1 calc R . .
C42 C -0.0814(6) 0.5194(3) 0.4001(3) 0.0734(15) Uani 1 1 d . . .
H42A H -0.0944 0.5594 0.4388 0.088 Uiso 1 1 calc R A .
C43 C -0.1123(7) 0.5365(4) 0.3415(3) 0.091(2) Uani 1 1 d . A .
H43A H -0.1467 0.5881 0.3396 0.109 Uiso 1 1 calc R . .
C44 C -0.0936(7) 0.4792(3) 0.2855(3) 0.0842(19) Uani 1 1 d . . .
H44A H -0.1168 0.4902 0.2445 0.101 Uiso 1 1 calc R A .
C45 C -0.0407(5) 0.4048(3) 0.28849(18) 0.0543(11) Uani 1 1 d U A .
C61 C 0.2864(5) 0.2443(3) 0.18388(19) 0.0578(11) Uani 1 1 d . . .
H61A H 0.2135 0.2561 0.1548 0.069 Uiso 1 1 calc R A .
H61B H 0.2965 0.1818 0.1600 0.069 Uiso 1 1 calc R . .
C62 C 0.4323(6) 0.3331(4) 0.2052(2) 0.0795(16) Uani 1 1 d . A .
H62A H 0.5009 0.3175 0.1798 0.095 Uiso 1 1 calc R . .
H62B H 0.4199 0.3935 0.1986 0.095 Uiso 1 1 calc R . .
C63 C 0.4861(5) 0.3490(4) 0.2781(2) 0.0674(13) Uani 1 1 d . . .
H63A H 0.5855 0.3499 0.2876 0.081 Uiso 1 1 calc R A .
H63B H 0.4859 0.4129 0.3058 0.081 Uiso 1 1 calc R . .
C64 C 0.3795(4) 0.2605(3) 0.29064(18) 0.0450(9) Uani 1 1 d . A .
H64A H 0.4100 0.2029 0.2818 0.054 Uiso 1 1 calc R . .
H64B H 0.3700 0.2782 0.3368 0.054 Uiso 1 1 calc R . .
S2 S -0.0319(3) 0.3291(2) 0.22104(15) 0.0238(5) Uani 0.50 1 d PU A 1
C46 C 0.1096(5) 0.4219(3) 0.2048(2) 0.0241(14) Uani 0.50 1 d PG A 1
C47 C 0.2130(6) 0.5045(4) 0.25452(16) 0.0338(19) Uani 0.50 1 d PG A 1
H47B H 0.2111 0.5120 0.2994 0.041 Uiso 0.50 1 calc PR A 1
C48 C 0.3193(5) 0.5761(3) 0.2385(2) 0.0392(19) Uani 0.50 1 d PG A 1
H48B H 0.3900 0.6325 0.2725 0.047 Uiso 0.50 1 calc PR A 1
C49 C 0.3222(5) 0.5651(3) 0.1728(2) 0.0410(16) Uani 0.50 1 d PG A 1
H49B H 0.3948 0.6141 0.1619 0.049 Uiso 0.50 1 calc PR A 1
C50 C 0.2187(5) 0.4826(3) 0.12312(17) 0.0347(14) Uani 0.50 1 d PG A 1
H50B H 0.2207 0.4751 0.0782 0.042 Uiso 0.50 1 calc PR A 1
C51 C 0.1124(5) 0.4110(3) 0.13914(19) 0.0284(13) Uani 0.50 1 d PG A 1
N4 N 0.0094(8) 0.3235(4) 0.0894(3) 0.0349(13) Uani 0.50 1 d P A 1
H4A H -0.0380 0.2708 0.1003 0.042 Uiso 0.50 1 calc PR A 1
C52 C -0.0178(6) 0.3203(4) 0.02217(17) 0.0402(16) Uani 0.50 1 d PG A 1
C53 C -0.1234(6) 0.3517(4) -0.0023(2) 0.047(2) Uani 0.50 1 d PG A 1
C54 C -0.1512(6) 0.3472(4) -0.0683(3) 0.058(2) Uani 0.50 1 d PG A 1
H54B H -0.2234 0.3687 -0.0850 0.070 Uiso 0.50 1 calc PR A 1
C55 C -0.0733(7) 0.3114(4) -0.10964(17) 0.063(3) Uani 0.50 1 d PG A 1
C56 C 0.0324(6) 0.2800(4) -0.0851(2) 0.059(2) Uani 0.50 1 d PG A 1
H56B H 0.0856 0.2555 -0.1134 0.070 Uiso 0.50 1 calc PR A 1
C57 C 0.0601(5) 0.2845(4) -0.0192(2) 0.0453(19) Uani 0.50 1 d PG A 1
C58 C -0.2099(10) 0.3890(6) 0.0428(5) 0.056(2) Uani 0.50 1 d P A 1
H58D H -0.1764 0.3872 0.0872 0.085 Uiso 0.50 1 calc PR A 1
H58E H -0.3129 0.3459 0.0257 0.085 Uiso 0.50 1 calc PR A 1
H58F H -0.1962 0.4579 0.0447 0.085 Uiso 0.50 1 calc PR A 1
C59 C -0.1019(15) 0.3086(8) -0.1820(4) 0.089(4) Uani 0.50 1 d P A 1
H59D H -0.1784 0.3338 -0.1909 0.133 Uiso 0.50 1 calc PR A 1
H59E H -0.1326 0.2395 -0.2109 0.133 Uiso 0.50 1 calc PR A 1
H59F H -0.0130 0.3508 -0.1905 0.133 Uiso 0.50 1 calc PR A 1
C60 C 0.1740(11) 0.2483(7) 0.0060(4) 0.056(2) Uani 0.50 1 d P A 1
H60D H 0.2165 0.2254 -0.0300 0.085 Uiso 0.50 1 calc PR A 1
H60E H 0.1291 0.1927 0.0225 0.085 Uiso 0.50 1 calc PR A 1
H60F H 0.2500 0.3033 0.0418 0.085 Uiso 0.50 1 calc PR A 1
S2' S 0.0110(3) 0.3398(3) 0.21086(16) 0.0288(6) Uani 0.50 1 d PU A 2
C46' C 0.1680(5) 0.4242(4) 0.1983(2) 0.0274(16) Uani 0.50 1 d PG A 2
C47' C 0.2676(6) 0.5053(4) 0.25021(17) 0.034(2) Uani 0.50 1 d PG A 2
H47A H 0.2537 0.5150 0.2937 0.041 Uiso 0.50 1 calc PR A 2
C48' C 0.3876(6) 0.5723(4) 0.2384(2) 0.048(2) Uani 0.50 1 d PG A 2
H48A H 0.4557 0.6277 0.2739 0.057 Uiso 0.50 1 calc PR A 2
C49' C 0.4080(5) 0.5581(3) 0.1748(2) 0.0469(18) Uani 0.50 1 d PG A 2
H49A H 0.4900 0.6038 0.1667 0.056 Uiso 0.50 1 calc PR A 2
C50' C 0.3084(6) 0.4770(3) 0.12287(18) 0.0408(16) Uani 0.50 1 d PG A 2
H50A H 0.3223 0.4673 0.0794 0.049 Uiso 0.50 1 calc PR A 2
C51' C 0.1884(5) 0.4100(3) 0.13466(19) 0.0310(14) Uani 0.50 1 d PG A 2
N4' N 0.0919(8) 0.3241(4) 0.0832(3) 0.0348(13) Uani 0.50 1 d P A 2
H4'A H 0.0376 0.2718 0.0926 0.042 Uiso 0.50 1 calc PR A 2
C52' C 0.0811(6) 0.3211(4) 0.01486(16) 0.0359(15) Uani 0.50 1 d PG A 2
C53' C -0.0174(5) 0.3535(4) -0.0151(2) 0.0400(15) Uani 0.50 1 d PG A 2
C54' C -0.0285(5) 0.3507(4) -0.0806(2) 0.0465(19) Uani 0.50 1 d PG A 2
H54A H -0.0958 0.3728 -0.1010 0.056 Uiso 0.50 1 calc PR A 2
C55' C 0.0590(6) 0.3156(4) -0.11615(16) 0.0463(18) Uani 0.50 1 d PG A 2
C56' C 0.1575(6) 0.2832(4) -0.0862(2) 0.0497(18) Uani 0.50 1 d PG A 2
H56A H 0.2173 0.2593 -0.1106 0.060 Uiso 0.50 1 calc PR A 2
C57' C 0.1686(6) 0.2860(4) -0.0207(2) 0.0435(17) Uani 0.50 1 d PG A 2
C58' C -0.1107(10) 0.3940(6) 0.0233(4) 0.0453(19) Uani 0.50 1 d P A 2
H58A H -0.1725 0.4136 -0.0053 0.068 Uiso 0.50 1 calc PR A 2
H58B H -0.0487 0.4525 0.0612 0.068 Uiso 0.50 1 calc PR A 2
H58C H -0.1715 0.3421 0.0390 0.068 Uiso 0.50 1 calc PR A 2
C59' C 0.0492(13) 0.3163(7) -0.1871(4) 0.065(3) Uani 0.50 1 d P A 2
H59A H 0.1170 0.2893 -0.2052 0.097 Uiso 0.50 1 calc PR A 2
H59B H 0.0741 0.3852 -0.1881 0.097 Uiso 0.50 1 calc PR A 2
H59C H -0.0497 0.2750 -0.2136 0.097 Uiso 0.50 1 calc PR A 2
C60' C 0.2764(12) 0.2498(7) 0.0115(4) 0.057(2) Uani 0.50 1 d P A 2
H60A H 0.3282 0.2275 -0.0206 0.086 Uiso 0.50 1 calc PR A 2
H60B H 0.2243 0.1938 0.0262 0.086 Uiso 0.50 1 calc PR A 2
H60C H 0.3460 0.3047 0.0495 0.086 Uiso 0.50 1 calc PR A 2
C67 C 0.4437(12) 0.4760(9) -0.0312(5) 0.161(4) Uiso 1 1 d . . .
C66 C 0.4321(18) 0.5486(12) -0.0709(8) 0.209(6) Uiso 1 1 d . . .
C65 C 0.3054(17) 0.4927(12) -0.1358(8) 0.206(5) Uiso 1 1 d . . .

loop_
_atom_site_aniso_label
_atom_site_aniso_U_11
_atom_site_aniso_U_22
_atom_site_aniso_U_33
_atom_site_aniso_U_23
_atom_site_aniso_U_13
_atom_site_aniso_U_12
Fe1 0.0264(2) 0.0193(2) 0.0247(2) 0.00214(16) -0.00481(17) 0.00702(17)
N1 0.0253(12) 0.0264(12) 0.0211(11) 0.0027(9) -0.0015(9) 0.0046(10)
N2 0.0358(15) 0.0476(16) 0.0267(13) 0.0113(11) 0.0025(11) 0.0266(13)
N3 0.0402(15) 0.0287(13) 0.0290(13) 0.0010(10) -0.0063(11) 0.0179(12)
O1 0.0316(12) 0.0505(14) 0.0301(11) 0.0223(10) 0.0027(9) 0.0066(10)
S1 0.0309(4) 0.0228(3) 0.0252(4) 0.0060(3) 0.0008(3) 0.0076(3)
C1 0.0281(15) 0.0315(15) 0.0231(14) 0.0038(12) -0.0032(12) 0.0041(12)
C2 0.0306(18) 0.064(2) 0.0372(19) 0.0034(17) -0.0074(15) 0.0158(17)
C3 0.042(2) 0.090(3) 0.058(3) 0.011(2) -0.019(2) 0.028(2)
C4 0.053(2) 0.063(3) 0.035(2) 0.0094(18) -0.0210(18) 0.006(2)
C5 0.059(2) 0.059(2) 0.0234(16) 0.0070(16) -0.0043(16) 0.006(2)
C6 0.047(2) 0.0417(18) 0.0221(15) 0.0020(13) -0.0001(14) 0.0075(15)
C7 0.044(2) 0.138(5) 0.059(3) 0.012(3) 0.008(2) 0.054(3)
C8 0.096(4) 0.097(4) 0.053(3) 0.021(3) -0.041(3) 0.012(3)
C9 0.075(3) 0.076(3) 0.0335(19) 0.0025(19) 0.015(2) 0.042(3)
C10 0.0388(17) 0.0318(15) 0.0248(14) 0.0056(12) 0.0022(13) -0.0014(13)
C11 0.062(3) 0.052(2) 0.0349(19) 0.0144(16) -0.0121(18) -0.0209(19)
C12 0.096(3) 0.063(2) 0.060(2) 0.028(2) -0.020(2) -0.037(2)
C13 0.116(3) 0.062(2) 0.075(3) 0.041(2) -0.013(3) -0.028(2)
C14 0.102(4) 0.046(2) 0.047(2) 0.0262(19) -0.018(2) -0.024(2)
C15 0.050(2) 0.0285(15) 0.0274(15) 0.0072(12) -0.0017(14) -0.0053(14)
C16 0.053(2) 0.0382(16) 0.0252(14) 0.0159(13) 0.0111(14) 0.0305(15)
C17 0.085(3) 0.057(2) 0.0242(16) 0.0151(15) 0.0090(17) 0.048(2)
C18 0.135(5) 0.102(4) 0.0279(19) 0.024(2) 0.032(2) 0.095(4)
C19 0.117(4) 0.139(5) 0.040(2) 0.041(3) 0.039(3) 0.110(4)
C20 0.072(3) 0.096(3) 0.039(2) 0.033(2) 0.0226(19) 0.065(3)
C21 0.049(2) 0.051(2) 0.0281(15) 0.0195(14) 0.0114(14) 0.0322(17)
C22 0.047(2) 0.068(2) 0.0253(15) 0.0155(15) 0.0067(14) 0.0395(19)
C23 0.072(3) 0.068(3) 0.0341(18) 0.0222(18) 0.0138(18) 0.049(2)
C24 0.112(4) 0.093(4) 0.034(2) 0.027(2) 0.016(2) 0.078(4)
C25 0.091(4) 0.089(3) 0.0290(19) 0.005(2) -0.008(2) 0.066(3)
C26 0.056(2) 0.085(3) 0.0348(19) 0.0025(19) -0.0067(17) 0.047(2)
C27 0.0404(19) 0.075(3) 0.0267(16) 0.0105(16) 0.0017(14) 0.0359(19)
C28 0.089(4) 0.073(3) 0.063(3) 0.040(2) 0.024(3) 0.041(3)
C29 0.146(6) 0.117(5) 0.039(2) 0.001(3) -0.032(3) 0.092(5)
C30 0.0357(19) 0.076(3) 0.041(2) 0.0145(19) 0.0030(16) 0.0199(19)
C31 0.0350(16) 0.0265(14) 0.0295(15) -0.0006(12) -0.0023(13) 0.0178(13)
C32 0.0326(17) 0.0389(17) 0.0363(17) 0.0025(13) 0.0067(14) 0.0173(14)
C33 0.046(2) 0.0359(17) 0.0398(18) 0.0090(14) 0.0159(16) 0.0166(15)
C34 0.049(2) 0.0390(17) 0.0289(16) 0.0075(13) 0.0077(14) 0.0289(16)
C35 0.0366(17) 0.0357(16) 0.0294(15) 0.0032(13) -0.0055(13) 0.0139(14)
C36 0.0371(17) 0.0255(14) 0.0262(14) 0.0017(11) -0.0036(13) 0.0106(13)
C37 0.035(2) 0.070(3) 0.048(2) 0.0056(19) 0.0119(17) 0.0119(18)
C38 0.076(3) 0.062(2) 0.0373(19) 0.0206(18) 0.0111(19) 0.042(2)
C39 0.054(2) 0.0299(16) 0.0368(18) 0.0076(14) -0.0100(16) 0.0013(15)
C40 0.047(2) 0.0319(17) 0.0408(19) -0.0034(14) -0.0166(16) 0.0203(15)
C41 0.057(2) 0.0398(19) 0.052(2) -0.0066(16) -0.0100(18) 0.0308(18)
C42 0.083(3) 0.054(3) 0.071(3) -0.014(2) -0.018(3) 0.049(3)
C43 0.111(4) 0.059(3) 0.091(4) -0.013(3) -0.034(3) 0.068(3)
C44 0.117(5) 0.050(2) 0.070(3) -0.002(2) -0.039(3) 0.052(3)
C45 0.076(3) 0.0382(19) 0.0388(17) -0.0090(15) -0.0172(17) 0.038(2)
C61 0.071(3) 0.065(3) 0.0340(19) 0.0256(18) 0.0151(19) 0.013(2)
C62 0.080(4) 0.087(4) 0.058(3) 0.039(3) 0.028(3) 0.000(3)
C63 0.047(2) 0.077(3) 0.058(3) 0.024(2) 0.016(2) -0.004(2)
C64 0.0298(17) 0.065(2) 0.0373(18) 0.0227(17) 0.0045(14) 0.0116(16)
S2 0.0268(15) 0.0179(9) 0.0219(10) 0.0081(7) -0.0007(8) 0.0040(10)
C46 0.029(4) 0.027(3) 0.020(3) 0.010(2) 0.006(3) 0.014(3)
C47 0.037(5) 0.033(4) 0.033(4) 0.010(3) 0.010(3) 0.015(3)
C48 0.038(4) 0.028(4) 0.040(4) 0.006(3) -0.002(3) 0.006(3)
C49 0.037(4) 0.034(3) 0.048(4) 0.022(3) 0.007(3) 0.002(3)
C50 0.039(4) 0.033(3) 0.027(3) 0.013(3) 0.004(3) 0.006(3)
C51 0.028(3) 0.026(3) 0.031(3) 0.013(2) 0.003(3) 0.008(3)
N4 0.042(4) 0.030(3) 0.025(3) 0.010(2) -0.002(3) 0.006(3)
C52 0.052(5) 0.027(3) 0.025(3) 0.010(3) -0.001(3) -0.001(3)
C53 0.061(5) 0.027(4) 0.032(4) 0.008(3) -0.008(4) 0.001(4)
C54 0.070(6) 0.036(4) 0.044(4) 0.022(3) -0.014(4) -0.006(4)
C55 0.093(8) 0.031(4) 0.027(4) 0.009(3) -0.007(5) -0.013(4)
C56 0.088(7) 0.045(4) 0.022(3) 0.014(3) 0.007(4) -0.001(4)
C57 0.057(5) 0.037(4) 0.027(4) 0.012(3) 0.006(4) 0.000(4)
C58 0.057(5) 0.047(4) 0.063(5) 0.024(4) 0.004(4) 0.015(4)
C59 0.128(10) 0.057(5) 0.034(4) 0.021(4) -0.018(5) -0.012(6)
C60 0.069(6) 0.054(5) 0.038(4) 0.006(4) 0.015(4) 0.018(5)
S2' 0.0285(16) 0.0233(10) 0.0295(12) 0.0118(8) 0.0005(9) 0.0035(11)
C46' 0.029(4) 0.024(3) 0.029(3) 0.010(2) 0.008(3) 0.007(3)
C47' 0.041(5) 0.031(4) 0.023(3) 0.006(3) 0.006(3) 0.006(4)
C48' 0.058(6) 0.026(4) 0.035(4) 0.006(3) 0.003(4) -0.007(4)
C49' 0.047(5) 0.035(4) 0.045(4) 0.013(3) 0.011(4) -0.001(3)
C50' 0.050(4) 0.032(3) 0.036(4) 0.013(3) 0.014(3) 0.007(3)
C51' 0.042(4) 0.021(3) 0.022(3) 0.005(2) 0.001(3) 0.005(3)
N4' 0.047(4) 0.021(3) 0.024(3) 0.006(2) -0.002(3) 0.003(3)
C52' 0.055(5) 0.023(3) 0.022(3) 0.005(3) 0.006(3) 0.007(3)
C53' 0.049(4) 0.029(3) 0.036(4) 0.011(3) 0.004(3) 0.009(3)
C54' 0.065(6) 0.028(4) 0.041(5) 0.016(3) 0.004(4) 0.011(4)
C55' 0.067(5) 0.034(4) 0.032(4) 0.007(3) 0.002(3) 0.019(4)
C56' 0.071(6) 0.053(4) 0.032(4) 0.013(3) 0.019(4) 0.030(4)
C57' 0.065(5) 0.038(4) 0.025(3) 0.011(3) 0.002(3) 0.020(4)
C58' 0.053(5) 0.040(5) 0.043(5) 0.018(4) 0.010(4) 0.016(4)
C59' 0.109(8) 0.057(5) 0.036(4) 0.021(4) 0.016(5) 0.038(5)
C60' 0.076(7) 0.064(5) 0.045(5) 0.016(4) 0.014(4) 0.043(5)

loop_
_atom_type_symbol
_atom_type_description
_atom_type_scat_dispersion_real
_atom_type_scat_dispersion_imag
_atom_type_scat_source
C C 0.0033 0.0016 'International Tables Vol C Tables 4.2.6.8 and 6.1.1.4'
H H 0.0000 0.0000 'International Tables Vol C Tables 4.2.6.8 and 6.1.1.4'
N N 0.0061 0.0033 'International Tables Vol C Tables 4.2.6.8 and 6.1.1.4'
S S 0.1246 0.1234 'International Tables Vol C Tables 4.2.6.8 and 6.1.1.4'
Fe Fe 0.3463 0.8444 'International Tables Vol C Tables 4.2.6.8 and 6.1.1.4'
O O 0.0106 0.0060 'International Tables Vol C Tables 4.2.6.8 and 6.1.1.4'

loop_
_geom_angle_atom_site_label_1
_geom_angle_atom_site_label_2
_geom_angle_atom_site_label_3
_geom_angle
_geom_angle_site_symmetry_1
N1 Fe1 N3 131.28(11) .
N1 Fe1 O1 114.64(10) .
N3 Fe1 O1 114.08(11) .
N1 Fe1 S2 94.78(10) .
N3 Fe1 S2 77.95(10) .
O1 Fe1 S2 97.66(8) .
N1 Fe1 S1 80.60(7) .
N3 Fe1 S1 97.19(8) .
O1 Fe1 S1 93.73(6) .
S2 Fe1 S1 168.60(6) .
N1 Fe1 S2' 98.43(10) .
N3 Fe1 S2' 83.42(11) .
O1 Fe1 S2' 86.71(8) .
S2 Fe1 S2' 11.01(7) .
S1 Fe1 S2' 179.02(8) .
C10 N1 C1 116.3(2) .
C10 N1 Fe1 124.1(2) .
C1 N1 Fe1 119.56(19) .
C21 N2 C22 121.6(3) .
C21 N2 H2A 119.2 .
C22 N2 H2A 119.2 .
C40 N3 C31 116.5(3) .
C40 N3 Fe1 123.8(2) .
C31 N3 Fe1 119.67(19) .
C64 O1 C61 104.1(3) .
C64 O1 Fe1 125.47(19) .
C61 O1 Fe1 130.4(2) .
C15 S1 C16 104.36(18) .
C15 S1 Fe1 95.29(12) .
C16 S1 Fe1 112.69(10) .
C2 C1 C6 120.9(3) .
C2 C1 N1 120.6(3) .
C6 C1 N1 118.5(3) .
C1 C2 C3 117.5(4) .
C1 C2 C7 120.6(3) .
C3 C2 C7 121.9(4) .
C4 C3 C2 123.2(4) .
C4 C3 H3A 118.4 .
C2 C3 H3A 118.4 .
C3 C4 C5 117.9(4) .
C3 C4 C8 120.7(5) .
C5 C4 C8 121.4(5) .
C4 C5 C6 122.2(4) .
C4 C5 H5A 118.9 .
C6 C5 H5A 118.9 .
C1 C6 C5 118.3(4) .
C1 C6 C9 120.3(3) .
C5 C6 C9 121.4(3) .
C2 C7 H7A 109.5 .
C2 C7 H7B 109.5 .
H7A C7 H7B 109.5 .
C2 C7 H7C 109.5 .
H7A C7 H7C 109.5 .
H7B C7 H7C 109.5 .
C4 C8 H8A 109.5 .
C4 C8 H8B 109.5 .
H8A C8 H8B 109.5 .
C4 C8 H8C 109.5 .
H8A C8 H8C 109.5 .
H8B C8 H8C 109.5 .
C6 C9 H9A 109.5 .
C6 C9 H9B 109.5 .
H9A C9 H9B 109.5 .
C6 C9 H9C 109.5 .
H9A C9 H9C 109.5 .
H9B C9 H9C 109.5 .
N1 C10 C11 123.7(3) .
N1 C10 C15 120.6(3) .
C11 C10 C15 115.7(3) .
C12 C11 C10 122.0(4) .
C12 C11 H11A 119.0 .
C10 C11 H11A 119.0 .
C11 C12 C13 120.8(4) .
C11 C12 H12A 119.6 .
C13 C12 H12A 119.6 .
C14 C13 C12 119.0(4) .
C14 C13 H13A 120.5 .
C12 C13 H13A 120.5 .
C15 C14 C13 120.5(4) .
C15 C14 H14A 119.7 .
C13 C14 H14A 119.7 .
C14 C15 C10 121.9(3) .
C14 C15 S1 119.8(3) .
C10 C15 S1 118.3(2) .
C17 C16 C21 120.7(3) .
C17 C16 S1 123.3(3) .
C21 C16 S1 116.0(2) .
C18 C17 C16 120.5(4) .
C18 C17 H17A 119.7 .
C16 C17 H17A 119.7 .
C19 C18 C17 120.0(4) .
C19 C18 H18A 120.0 .
C17 C18 H18A 120.0 .
C18 C19 C20 119.9(4) .
C18 C19 H19A 120.1 .
C20 C19 H19A 120.1 .
C19 C20 C21 121.1(4) .
C19 C20 H20A 119.4 .
C21 C20 H20A 119.4 .
N2 C21 C20 121.3(3) .
N2 C21 C16 120.9(3) .
C20 C21 C16 117.8(3) .
C27 C22 C23 121.2(3) .
C27 C22 N2 119.4(3) .
C23 C22 N2 119.4(4) .
C24 C23 C22 117.4(4) .
C24 C23 C28 121.6(4) .
C22 C23 C28 121.0(4) .
C25 C24 C23 122.8(4) .
C25 C24 H24A 118.6 .
C23 C24 H24A 118.6 .
C26 C25 C24 118.5(4) .
C26 C25 C29 120.7(6) .
C24 C25 C29 120.8(5) .
C25 C26 C27 121.6(5) .
C25 C26 H26A 119.2 .
C27 C26 H26A 119.2 .
C22 C27 C26 118.4(4) .
C22 C27 C30 121.5(3) .
C26 C27 C30 120.1(4) .
C23 C28 H28A 109.5 .
C23 C28 H28B 109.5 .
H28A C28 H28B 109.5 .
C23 C28 H28C 109.5 .
H28A C28 H28C 109.5 .
H28B C28 H28C 109.5 .
C25 C29 H29A 109.5 .
C25 C29 H29B 109.5 .
H29A C29 H29B 109.5 .
C25 C29 H29C 109.5 .
H29A C29 H29C 109.5 .
H29B C29 H29C 109.5 .
C27 C30 H30A 109.5 .
C27 C30 H30B 109.5 .
H30A C30 H30B 109.5 .
C27 C30 H30C 109.5 .
H30A C30 H30C 109.5 .
H30B C30 H30C 109.5 .
C32 C31 C36 119.6(3) .
C32 C31 N3 121.0(3) .
C36 C31 N3 119.3(3) .
C33 C32 C31 119.4(3) .
C33 C32 C37 119.9(3) .
C31 C32 C37 120.7(3) .
C32 C33 C34 121.9(3) .
C32 C33 H33A 119.0 .
C34 C33 H33A 119.0 .
C35 C34 C33 117.5(3) .
C35 C34 C38 121.2(3) .
C33 C34 C38 121.3(3) .
C34 C35 C36 122.5(3) .
C34 C35 H35A 118.8 .
C36 C35 H35A 118.8 .
C35 C36 C31 119.0(3) .
C35 C36 C39 121.1(3) .
C31 C36 C39 119.9(3) .
C32 C37 H37A 109.5 .
C32 C37 H37B 109.5 .
H37A C37 H37B 109.5 .
C32 C37 H37C 109.5 .
H37A C37 H37C 109.5 .
H37B C37 H37C 109.5 .
C34 C38 H38A 109.5 .
C34 C38 H38B 109.5 .
H38A C38 H38B 109.5 .
C34 C38 H38C 109.5 .
H38A C38 H38C 109.5 .
H38B C38 H38C 109.5 .
C36 C39 H39A 109.5 .
C36 C39 H39B 109.5 .
H39A C39 H39B 109.5 .
C36 C39 H39C 109.5 .
H39A C39 H39C 109.5 .
H39B C39 H39C 109.5 .
N3 C40 C45 120.8(3) .
N3 C40 C41 124.0(3) .
C45 C40 C41 115.1(3) .
C42 C41 C40 121.8(4) .
C42 C41 H41A 119.1 .
C40 C41 H41A 119.1 .
C43 C42 C41 120.9(4) .
C43 C42 H42A 119.5 .
C41 C42 H42A 119.5 .
C42 C43 C44 119.9(4) .
C42 C43 H43A 120.1 .
C44 C43 H43A 120.1 .
C43 C44 C45 120.1(5) .
C43 C44 H44A 119.9 .
C45 C44 H44A 119.9 .
C44 C45 C40 122.1(4) .
C44 C45 S2 120.6(4) .
C40 C45 S2 116.9(3) .
C44 C45 S2' 118.2(4) .
C40 C45 S2' 119.3(3) .
S2 C45 S2' 13.05(14) .
O1 C61 C62 105.0(3) .
O1 C61 H61A 110.8 .
C62 C61 H61A 110.8 .
O1 C61 H61B 110.8 .
C62 C61 H61B 110.8 .
H61A C61 H61B 108.8 .
C63 C62 C61 104.4(3) .
C63 C62 H62A 110.9 .
C61 C62 H62A 110.9 .
C63 C62 H62B 110.9 .
C61 C62 H62B 110.9 .
H62A C62 H62B 108.9 .
C64 C63 C62 104.2(4) .
C64 C63 H63A 110.9 .
C62 C63 H63A 110.9 .
C64 C63 H63B 110.9 .
C62 C63 H63B 110.9 .
H63A C63 H63B 108.9 .
O1 C64 C63 104.0(3) .
O1 C64 H64A 111.0 .
C63 C64 H64A 111.0 .
O1 C64 H64B 111.0 .
C63 C64 H64B 111.0 .
H64A C64 H64B 109.0 .
C45 S2 C46 95.1(3) .
C45 S2 Fe1 99.91(19) .
C46 S2 Fe1 116.5(2) .
C47 C46 C51 120.0 .
C47 C46 S2 122.7(3) .
C51 C46 S2 117.2(3) .
C46 C47 C48 120.0 .
C46 C47 H47B 120.0 .
C48 C47 H47B 120.0 .
C49 C48 C47 120.0 .
C49 C48 H48B 120.0 .
C47 C48 H48B 120.0 .
C48 C49 C50 120.0 .
C48 C49 H49B 120.0 .
C50 C49 H49B 120.0 .
C49 C50 C51 120.0 .
C49 C50 H50B 120.0 .
C51 C50 H50B 120.0 .
C50 C51 C46 120.0 .
C50 C51 N4 121.0(4) .
C46 C51 N4 118.9(4) .
C52 N4 C51 120.7(5) .
C52 N4 H4A 119.6 .
C51 N4 H4A 119.6 .
C53 C52 C57 120.0 .
C53 C52 N4 120.1(5) .
C57 C52 N4 119.9(5) .
C52 C53 C54 120.0 .
C52 C53 C58 119.7(5) .
C54 C53 C58 120.3(5) .
C55 C54 C53 120.0 .
C55 C54 H54B 120.0 .
C53 C54 H54B 120.0 .
C54 C55 C56 120.0 .
C54 C55 C59 119.9(7) .
C56 C55 C59 120.1(7) .
C57 C56 C55 120.0 .
C57 C56 H56B 120.0 .
C55 C56 H56B 120.0 .
C56 C57 C52 120.0 .
C56 C57 C60 119.0(5) .
C52 C57 C60 121.0(5) .
C53 C58 H58D 109.5 .
C53 C58 H58E 109.5 .
H58D C58 H58E 109.5 .
C53 C58 H58F 109.5 .
H58D C58 H58F 109.5 .
H58E C58 H58F 109.5 .
C55 C59 H59D 109.5 .
C55 C59 H59E 109.5 .
H59D C59 H59E 109.5 .
C55 C59 H59F 109.5 .
H59D C59 H59F 109.5 .
H59E C59 H59F 109.5 .
C57 C60 H60D 109.5 .
C57 C60 H60E 109.5 .
H60D C60 H60E 109.5 .
C57 C60 H60F 109.5 .
H60D C60 H60F 109.5 .
H60E C60 H60F 109.5 .
C46' S2' C45 110.3(3) .
C46' S2' Fe1 118.6(2) .
C45 S2' Fe1 88.56(16) .
C47' C46' C51' 120.0 .
C47' C46' S2' 121.3(3) .
C51' C46' S2' 118.6(3) .
C46' C47' C48' 120.0 .
C46' C47' H47A 120.0 .
C48' C47' H47A 120.0 .
C47' C48' C49' 120.0 .
C47' C48' H48A 120.0 .
C49' C48' H48A 120.0 .
C50' C49' C48' 120.0 .
C50' C49' H49A 120.0 .
C48' C49' H49A 120.0 .
C49' C50' C51' 120.0 .
C49' C50' H50A 120.0 .
C51' C50' H50A 120.0 .
C50' C51' C46' 120.0 .
C50' C51' N4' 120.4(4) .
C46' C51' N4' 119.5(4) .
C51' N4' C52' 120.6(5) .
C51' N4' H4'A 119.7 .
C52' N4' H4'A 119.7 .
C53' C52' C57' 120.0 .
C53' C52' N4' 119.7(4) .
C57' C52' N4' 120.3(4) .
C54' C53' C52' 120.0 .
C54' C53' C58' 119.3(4) .
C52' C53' C58' 120.7(4) .
C53' C54' C55' 120.0 .
C53' C54' H54A 120.0 .
C55' C54' H54A 120.0 .
C56' C55' C54' 120.0 .
C56' C55' C59' 120.6(5) .
C54' C55' C59' 119.4(5) .
C55' C56' C57' 120.0 .
C55' C56' H56A 120.0 .
C57' C56' H56A 120.0 .
C56' C57' C52' 120.0 .
C56' C57' C60' 119.6(4) .
C52' C57' C60' 120.4(4) .
C53' C58' H58A 109.5 .
C53' C58' H58B 109.5 .
H58A C58' H58B 109.5 .
C53' C58' H58C 109.5 .
H58A C58' H58C 109.5 .
H58B C58' H58C 109.5 .
C55' C59' H59A 109.5 .
C55' C59' H59B 109.5 .
H59A C59' H59B 109.5 .
C55' C59' H59C 109.5 .
H59A C59' H59C 109.5 .
H59B C59' H59C 109.5 .
C57' C60' H60A 109.5 .
C57' C60' H60B 109.5 .
H60A C60' H60B 109.5 .
C57' C60' H60C 109.5 .
H60A C60' H60C 109.5 .
H60B C60' H60C 109.5 .
C67 C67 C66 114.2(14) 2_665
C67 C66 C65 111.4(12) .

loop_
_geom_bond_atom_site_label_1
_geom_bond_atom_site_label_2
_geom_bond_distance
_geom_bond_site_symmetry_2
Fe1 N1 1.991(2) .
Fe1 N3 1.993(3) .
Fe1 O1 2.136(2) .
Fe1 S2 2.526(3) .
Fe1 S1 2.5581(8) .
Fe1 S2' 2.639(4) .
N1 C10 1.364(4) .
N1 C1 1.435(4) .
N2 C21 1.388(4) .
N2 C22 1.435(4) .
N2 H2A 0.8800 .
N3 C40 1.364(4) .
N3 C31 1.440(4) .
O1 C64 1.446(4) .
O1 C61 1.450(4) .
S1 C15 1.766(3) .
S1 C16 1.778(3) .
C1 C2 1.389(5) .
C1 C6 1.397(5) .
C2 C3 1.405(6) .
C2 C7 1.500(6) .
C3 C4 1.362(7) .
C3 H3A 0.9500 .
C4 C5 1.371(7) .
C4 C8 1.524(6) .
C5 C6 1.400(5) .
C5 H5A 0.9500 .
C6 C9 1.492(6) .
C7 H7A 0.9800 .
C7 H7B 0.9800 .
C7 H7C 0.9800 .
C8 H8A 0.9800 .
C8 H8B 0.9800 .
C8 H8C 0.9800 .
C9 H9A 0.9800 .
C9 H9B 0.9800 .
C9 H9C 0.9800 .
C10 C11 1.412(5) .
C10 C15 1.419(5) .
C11 C12 1.362(6) .
C11 H11A 0.9500 .
C12 C13 1.393(8) .
C12 H12A 0.9500 .
C13 C14 1.378(7) .
C13 H13A 0.9500 .
C14 C15 1.375(5) .
C14 H14A 0.9500 .
C16 C17 1.386(5) .
C16 C21 1.406(5) .
C17 C18 1.383(6) .
C17 H17A 0.9500 .
C18 C19 1.381(7) .
C18 H18A 0.9500 .
C19 C20 1.396(6) .
C19 H19A 0.9500 .
C20 C21 1.398(5) .
C20 H20A 0.9500 .
C22 C27 1.392(6) .
C22 C23 1.399(5) .
C23 C24 1.397(6) .
C23 C28 1.492(7) .
C24 C25 1.377(8) .
C24 H24A 0.9500 .
C25 C26 1.369(7) .
C25 C29 1.520(6) .
C26 C27 1.409(5) .
C26 H26A 0.9500 .
C27 C30 1.499(6) .
C28 H28A 0.9800 .
C28 H28B 0.9800 .
C28 H28C 0.9800 .
C29 H29A 0.9800 .
C29 H29B 0.9800 .
C29 H29C 0.9800 .
C30 H30A 0.9800 .
C30 H30B 0.9800 .
C30 H30C 0.9800 .
C31 C32 1.391(5) .
C31 C36 1.406(4) .
C32 C33 1.390(5) .
C32 C37 1.503(5) .
C33 C34 1.401(5) .
C33 H33A 0.9500 .
C34 C35 1.372(5) .
C34 C38 1.507(5) .
C35 C36 1.393(4) .
C35 H35A 0.9500 .
C36 C39 1.499(5) .
C37 H37A 0.9800 .
C37 H37B 0.9800 .
C37 H37C 0.9800 .
C38 H38A 0.9800 .
C38 H38B 0.9800 .
C38 H38C 0.9800 .
C39 H39A 0.9800 .
C39 H39B 0.9800 .
C39 H39C 0.9800 .
C40 C45 1.417(5) .
C40 C41 1.417(5) .
C41 C42 1.387(5) .
C41 H41A 0.9500 .
C42 C43 1.365(8) .
C42 H42A 0.9500 .
C43 C44 1.372(8) .
C43 H43A 0.9500 .
C44 C45 1.392(5) .
C44 H44A 0.9500 .
C45 S2 1.637(5) .
C45 S2' 1.944(5) .
C61 C62 1.531(6) .
C61 H61A 0.9900 .
C61 H61B 0.9900 .
C62 C63 1.523(6) .
C62 H62A 0.9900 .
C62 H62B 0.9900 .
C63 C64 1.511(5) .
C63 H63A 0.9900 .
C63 H63B 0.9900 .
C64 H64A 0.9900 .
C64 H64B 0.9900 .
S2 C46 1.772(4) .
C46 C47 1.3900 .
C46 C51 1.3900 .
C47 C48 1.3900 .
C47 H47B 0.9500 .
C48 C49 1.3900 .
C48 H48B 0.9500 .
C49 C50 1.3900 .
C49 H49B 0.9500 .
C50 C51 1.3900 .
C50 H50B 0.9500 .
C51 N4 1.424(7) .
N4 C52 1.422(6) .
N4 H4A 0.8800 .
C52 C53 1.3900 .
C52 C57 1.3900 .
C53 C54 1.3900 .
C53 C58 1.518(11) .
C54 C55 1.3900 .
C54 H54B 0.9500 .
C55 C56 1.3900 .
C55 C59 1.535(9) .
C56 C57 1.3900 .
C56 H56B 0.9500 .
C57 C60 1.514(12) .
C58 H58D 0.9800 .
C58 H58E 0.9800 .
C58 H58F 0.9800 .
C59 H59D 0.9800 .
C59 H59E 0.9800 .
C59 H59F 0.9800 .
C60 H60D 0.9800 .
C60 H60E 0.9800 .
C60 H60F 0.9800 .
S2' C46' 1.767(5) .
C46' C47' 1.3900 .
C46' C51' 1.3900 .
C47' C48' 1.3900 .
C47' H47A 0.9500 .
C48' C49' 1.3900 .
C48' H48A 0.9500 .
C49' C50' 1.3900 .
C49' H49A 0.9500 .
C50' C51' 1.3900 .
C50' H50A 0.9500 .
C51' N4' 1.409(6) .
N4' C52' 1.450(6) .
N4' H4'A 0.8800 .
C52' C53' 1.3900 .
C52' C57' 1.3900 .
C53' C54' 1.3900 .
C53' C58' 1.509(10) .
C54' C55' 1.3900 .
C54' H54A 0.9500 .
C55' C56' 1.3900 .
C55' C59' 1.521(8) .
C56' C57' 1.3900 .
C56' H56A 0.9500 .
C57' C60' 1.525(10) .
C58' H58A 0.9800 .
C58' H58B 0.9800 .
C58' H58C 0.9800 .
C59' H59A 0.9800 .
C59' H59B 0.9800 .
C59' H59C 0.9800 .
C60' H60A 0.9800 .
C60' H60B 0.9800 .
C60' H60C 0.9800 .
C67 C67 1.47(2) 2_665
C67 C66 1.562(18) .
C66 C65 1.582(19) .
